data_9004362
loop_
_publ_author_name
'MacDonald, D. J.'
'Hawthorne, F. C.'

_publ_section_title
;
 The crystal chemistry of Si=Al substitution in tourmaline
 Sample: T72
;
_journal_name_full 'The Canadian Mineralogist'
_journal_page_first 849
_journal_page_last 858
_journal_volume 33
_journal_year 1995
_chemical_compound_source 'East Africa'
_chemical_formula_sum
;Al5.514 B3 Ca0.813 Cr0.003 F0.967 H3.033 Li0.024 Mg3.591 Na0.173 O30.033
 Si5.814 Ti0.027 V0.027
;
_chemical_name_mineral Uvite
_space_group_IT_number 160
_symmetry_space_group_name_Hall 'R 3 -2"'
_symmetry_space_group_name_H-M 'R 3 m :H'
_cell_angle_alpha 90
_cell_angle_beta 90
_cell_angle_gamma 120
_cell_formula_units_Z 3
_cell_length_a 15.949
_cell_length_b 15.949
_cell_length_c 7.188
_cell_volume 1583.455
_database_code_amcsd 0005436
_exptl_crystal_density_diffrn 3.062
_cod_original_sg_symbol_H-M 'R 3 m'
_cod_original_formula_sum
;Ca.813 Na.173 Mg3.591 Ti.027 V.027 Li.024 Cr.003 Al5.514 Si5.814 B3 F.967
 O30.033 H3.033
;
_cod_database_code 9004362

loop_
_space_group_symop_operation_xyz
x,y,z
2/3+x,1/3+y,1/3+z
1/3+x,2/3+y,2/3+z
x,x-y,z
2/3+x,1/3+x-y,1/3+z
1/3+x,2/3+x-y,2/3+z
-y,-x,z
2/3-y,1/3-x,1/3+z
1/3-y,2/3-x,2/3+z
-x+y,y,z
2/3-x+y,1/3+y,1/3+z
1/3-x+y,2/3+y,2/3+z
-y,x-y,z
2/3-y,1/3+x-y,1/3+z
1/3-y,2/3+x-y,2/3+z
-x+y,-x,z
2/3-x+y,1/3-x,1/3+z
1/3-x+y,2/3-x,2/3+z

loop_
_atom_site_label
_atom_site_fract_x
_atom_site_fract_y
_atom_site_fract_z
_atom_site_occupancy
_atom_site_U_iso_or_equiv
_atom_site_type_symbol
_atom_site_attached_hydrogens
CaX 0.00000 0.00000 0.84080 0.81300 0.01060 Ca 0
NaX 0.00000 0.00000 0.84080 0.17300 0.01060 Na 0
MgY 0.06346 0.93654 0.44010 0.97300 0.00590 Mg 0
TiY 0.06346 0.93654 0.44010 0.00900 0.00590 Ti 0
VY 0.06346 0.93654 0.44010 0.00900 0.00590 V 0
LiY 0.06346 0.93654 0.44010 0.00800 0.00590 Li 0
CrY 0.06346 0.93654 0.44010 0.00100 0.00590 Cr 0
AlZ 0.26171 0.29802 0.45460 0.88800 0.00550 Al 0
MgZ 0.26171 0.29802 0.45460 0.11200 0.00550 Mg 0
Si 0.19044 0.19214 0.06860 0.96900 0.00540 Si 0
Al 0.19044 0.19214 0.06860 0.03100 0.00540 Al 0
B 0.89030 0.10970 0.61670 1.00000 0.00690 B 0
F1 0.00000 0.00000 0.29450 0.96700 0.00570 F 0
O-H1 0.00000 0.00000 0.29450 0.03300 0.00570 O 1
O2 0.93938 0.06062 0.59460 1.00000 0.01030 O 0
O-H3 0.13406 0.86594 0.55740 1.00000 0.00860 O 1
O4 0.90807 0.09193 -0.00400 1.00000 0.01030 O 0
O5 0.09067 0.90933 -0.02550 1.00000 0.00920 O 0
O6 0.18670 0.19583 0.29050 1.00000 0.00840 O 0
O7 0.28472 0.28525 -0.01370 1.00000 0.00910 O 0
O8 0.27020 0.20960 0.62540 1.00000 0.01020 O 0

loop_
_cod_changelog_entry_id
_cod_changelog_entry_author
_cod_changelog_entry_date
_cod_changelog_entry_text
1
;cod-tools version 3.8.0
Id: cif_guess_AMCSD_atom_types 9581 2023-05-17 12:35:41Z saulius
;
2023-05-18T11:38:04+03:00
;Derived atom types and hydrogen counts
from atom names that follow the AMCSD naming convention
(Wat == water, O-H == hydroxyl).
;

loop_
_cod_related_entry_id
_cod_related_entry_database
_cod_related_entry_code
1 AMCSD 0005436
